data_9003316
loop_
_publ_author_name
'Krivovichev, S. V.'
'Armbruster, T.'

_publ_section_title
;
 The crystal structure of jonesite, Ba2(K,Na)[Ti2(Si5Al)O18(H2O)](H2O)n:
 A first example of titanosilicate with porous double layers
;
_journal_name_full 'American Mineralogist'
_journal_page_first 314
_journal_page_last 318
_journal_volume 89
_journal_year 2004
_chemical_compound_source 'Benitoite mine, New Idria District, San Benito Co., California, USA'
_chemical_formula_sum 'Al2 Ba4 H22 K1.6 Na0.4 O41.02 Si10 Ti4'
_chemical_name_mineral Jonesite
_space_group_IT_number 11
_symmetry_space_group_name_Hall '-P 2yb'
_symmetry_space_group_name_H-M 'P 1 21/m 1'
_cell_angle_alpha 90
_cell_angle_beta 127.633
_cell_angle_gamma 90
_cell_formula_units_Z 2
_cell_length_a 10.618
_cell_length_b 25.918
_cell_length_c 8.6945
_cell_volume 1894.873
_database_code_amcsd 0003405
_exptl_crystal_density_diffrn 3.200
_cod_original_formula_sum 'Ba4 K1.6 Na.4 Ti4 Si10 Al2 O41.02 H22'
_cod_database_code 9003316

loop_
_space_group_symop_operation_xyz
x,y,z
x,1/2-y,z
-x,1/2+y,-z
-x,-y,-z

loop_
_atom_site_label
_atom_site_fract_x
_atom_site_fract_y
_atom_site_fract_z
_atom_site_occupancy
_atom_site_U_iso_or_equiv
_atom_site_type_symbol
_atom_site_attached_hydrogens
Ba1 0.49799 0.51759 0.24430 1.00000 0.01207 Ba 0
Ba2 0.00154 0.47576 -0.24868 1.00000 0.01449 Ba 0
K1 0.28220 0.25000 -0.25100 0.70000 0.04900 K 0
Na1 0.28220 0.25000 -0.25100 0.30000 0.04900 Na 0
K2 0.71460 0.25000 0.74720 0.50000 0.02700 K 0
Na2 0.71460 0.25000 0.74720 0.10000 0.02700 Na 0
K3 0.78840 0.25000 0.72940 0.40000 0.14700 K 0
Ti1 0.26820 0.57478 -0.21230 1.00000 0.01210 Ti 0
Ti2 0.26040 0.43091 0.27520 1.00000 0.01280 Ti 0
Si1 0.87670 0.60395 0.48440 1.00000 0.01070 Si 0
Si2 0.34690 0.38986 -0.02790 1.00000 0.01460 Si 0
Si3 -0.12480 0.38956 -0.02890 1.00000 0.00850 Si 0
Si4 0.63920 0.39499 0.51510 1.00000 0.01100 Si 0
Si5 0.39780 0.31321 0.25220 0.39500 0.01270 Si 0
Al5 0.39780 0.31321 0.25220 0.39500 0.01270 Al 0
Si6 0.10750 0.31288 0.26180 0.39500 0.00820 Si 0
Al6 0.10750 0.31288 0.26180 0.39500 0.00820 Al 0
Si5A 0.60850 0.31150 0.25160 0.10500 0.01000 Si 0
Al5A 0.60850 0.31150 0.25160 0.10500 0.01000 Al 0
Si6A -0.11060 0.31300 0.22630 0.10500 0.01000 Si 0
Al6A -0.11060 0.31300 0.22630 0.10500 0.01000 Al 0
O1 0.03890 0.57080 0.58860 1.00000 0.01900 O 0
O2 0.70160 0.42750 0.41290 1.00000 0.01700 O 0
O3 0.19380 0.39240 -0.25840 1.00000 0.01850 O 0
O4 0.79710 0.38960 0.74230 1.00000 0.02100 O 0
O5 0.29280 0.42470 0.07670 1.00000 0.01400 O 0
O6 0.26390 0.33820 0.27540 0.75000 0.02040 O 0
Wat6 0.26390 0.33820 0.27540 0.25000 0.02040 O 2
Wat7 0.76840 0.33460 0.28530 0.79000 0.02800 O 2
O7A 0.73750 0.33500 0.21190 0.21000 0.01000 O 0
O8 0.57820 0.33770 0.42790 0.79000 0.00600 O 0
O8A 0.63260 0.33060 0.43960 0.21000 0.01000 O 0
O9 0.91230 0.66230 0.56680 1.00000 0.02600 O 0
O10 0.02650 0.42740 0.07670 1.00000 0.01630 O 0
O11 0.28740 0.50990 -0.17010 1.00000 0.02120 O 0
O12 0.50230 0.40840 0.00880 1.00000 0.02100 O 0
O13 -0.24660 0.40810 0.00790 1.00000 0.03300 O 0
O14 0.35210 0.32860 0.03570 0.79000 0.01800 O 0
O14A 0.43390 0.33490 0.05310 0.21000 0.01000 O 0
O15 -0.06030 0.32960 0.04290 0.79000 0.01100 O 0
O15A -0.09700 0.33520 0.06160 0.21000 0.01000 O 0
O16 0.49290 0.42390 0.48390 1.00000 0.02010 O 0
O17 0.75850 0.57390 0.51140 1.00000 0.02300 O 0
O18 0.25680 0.49700 0.27430 1.00000 0.02780 O 0
O19 0.40740 0.25000 0.27960 0.79000 0.01300 O 0
O19A 0.57270 0.25000 0.19930 0.21000 0.01000 O 0
O20 0.11470 0.25000 0.28680 0.79000 0.02300 O 0
O20A -0.09810 0.25000 0.26550 0.21000 0.01000 O 0
Wat21 0.49200 0.32470 -0.25700 0.72000 0.04300 O 2
Wat22 0.50110 0.25000 -0.24720 0.26000 0.04000 O 2
Wat23 0.62660 0.25000 0.04200 0.40000 0.04000 O 2
Wat24 0.95700 0.28200 0.70190 0.28000 0.04000 O 2
Wat25 0.72560 0.25000 -0.00680 0.36000 0.06600 O 2

loop_
_cod_changelog_entry_id
_cod_changelog_entry_author
_cod_changelog_entry_date
_cod_changelog_entry_text
1
;cod-tools version 3.8.0
Id: cif_guess_AMCSD_atom_types 9581 2023-05-17 12:35:41Z saulius
;
2023-05-18T11:37:28+03:00
;Derived atom types and hydrogen counts
from atom names that follow the AMCSD naming convention
(Wat == water, O-H == hydroxyl).
;

loop_
_cod_related_entry_id
_cod_related_entry_database
_cod_related_entry_code
1 AMCSD 0003405
